data_4107159
loop_
_publ_author_name
'Steffen M\"uller'
'Matthew J. Webber'
'Benjamin List'

_publ_section_title
;
 The Catalytic Asymmetric Fischer Indolization
;
_journal_name_full 'Journal of the American Chemical Society'
_journal_page_first 18534
_journal_page_last 18537
_journal_paper_doi 10.1021/ja2092163
_journal_volume 133
_journal_year 2011
_chemical_absolute_configuration rmad
_chemical_compound_source heptane,propanole
_chemical_formula_moiety 'C25 H22 N I'
_chemical_formula_sum 'C25 H22 I N'
_chemical_formula_weight 463.34
_space_group_crystal_system orthorhombic
_space_group_IT_number 19
_space_group_name_H-M_alt 'P 21 21 21'
_symmetry_cell_setting orthorhombic
_symmetry_Int_Tables_number 19
_symmetry_space_group_name_Hall 'P 2ac 2ab'
_symmetry_space_group_name_H-M 'P 21 21 21'
_audit_block_code MST-MD-293-01
_audit_creation_date 2011-05-26
_audit_creation_method
;
  Olex2 1.1
  (compiled 2011.02.15 svn.r1672, GUI svn.r3494)
;
_cell_angle_alpha 90.00
_cell_angle_beta 90.00
_cell_angle_gamma 90.00
_cell_formula_units_Z 8
_cell_length_a 9.3325(9)
_cell_length_b 13.9742(14)
_cell_length_c 30.898(3)
_cell_measurement_reflns_used 9853
_cell_volume 4029.5(7)
_cod_data_source_file ja2092163_si_001.cif
_cod_data_source_block 7395sadabs
_cod_database_code 4107159

loop_
_space_group_symop_id
_space_group_symop_operation_xyz
1 'x, y, z'
2 '-x+1/2, -y, z+1/2'
3 'x+1/2, -y+1/2, -z'
4 '-x, y+1/2, -z+1/2'

loop_
_atom_site_label
_atom_site_type_symbol
_atom_site_fract_x
_atom_site_fract_y
_atom_site_fract_z
_atom_site_U_iso_or_equiv
_atom_site_adp_type
_atom_site_occupancy
_atom_site_symmetry_multiplicity
_atom_site_calc_flag
_atom_site_refinement_flags
I1 I 1.076268(19) 0.752622(12) 0.489294(4) 0.02671(5) Uani 1 1 d .
I2 I 0.570971(19) 0.243203(12) 0.492988(4) 0.02483(4) Uani 1 1 d .
N1 N 0.5651(3) 0.56983(13) 0.34170(6) 0.0187(4) Uani 1 1 d .
N2 N 0.0692(2) 0.43057(13) 0.34387(6) 0.0170(4) Uani 1 1 d .
C1 C 0.4692(3) 0.64508(17) 0.34635(8) 0.0181(5) Uani 1 1 d .
C2 C 0.3991(3) 0.67778(18) 0.38343(8) 0.0208(5) Uani 1 1 d .
H2 H 0.4124 0.6486 0.4102 0.025 Uiso 1 1 calc R
C3 C 0.3090(3) 0.7556(2) 0.37853(8) 0.0230(5) Uani 1 1 d .
H3 H 0.2612 0.7797 0.4026 0.028 Uiso 1 1 calc R
C4 C 0.2879(3) 0.79944(19) 0.33784(9) 0.0235(5) Uani 1 1 d .
H4 H 0.2259 0.8513 0.3356 0.028 Uiso 1 1 calc R
C5 C 0.3578(3) 0.76651(19) 0.30129(8) 0.0203(5) Uani 1 1 d .
H5 H 0.3425 0.7953 0.2746 0.024 Uiso 1 1 calc R
C6 C 0.4525(3) 0.68866(16) 0.30525(8) 0.0170(5) Uani 1 1 d .
C7 C 0.5465(3) 0.63995(16) 0.27617(8) 0.0172(5) Uani 1 1 d .
C8 C 0.5716(3) 0.65419(16) 0.22852(7) 0.0189(4) Uani 1 1 d .
H8A H 0.6355 0.7080 0.2240 0.023 Uiso 1 1 calc R
H8B H 0.4814 0.6681 0.2142 0.023 Uiso 1 1 calc R
C9 C 0.6379(3) 0.56324(16) 0.20914(8) 0.0186(4) Uani 1 1 d .
H9 H 0.5660 0.5124 0.2116 0.022 Uiso 1 1 calc R
C10 C 0.7675(3) 0.5328(2) 0.23666(9) 0.0254(5) Uani 1 1 d .
H10A H 0.8174 0.4809 0.2222 0.030 Uiso 1 1 calc R
H10B H 0.8333 0.5862 0.2392 0.030 Uiso 1 1 calc R
C11 C 0.7215(3) 0.50005(18) 0.28205(9) 0.0240(6) Uani 1 1 d .
H11A H 0.6802 0.4364 0.2806 0.029 Uiso 1 1 calc R
H11B H 0.8041 0.4978 0.3011 0.029 Uiso 1 1 calc R
C12 C 0.6134(3) 0.56926(17) 0.29921(8) 0.0192(5) Uani 1 1 d .
C13 C 0.6234(3) 0.51406(17) 0.37740(9) 0.0218(5) Uani 1 1 d .
H13A H 0.6659 0.4559 0.3660 0.026 Uiso 1 1 calc R
H13B H 0.5460 0.4958 0.3966 0.026 Uiso 1 1 calc R
C14 C 0.7360(3) 0.56852(17) 0.40314(8) 0.0176(5) Uani 1 1 d .
C15 C 0.7565(3) 0.54698(18) 0.44687(8) 0.0210(5) Uani 1 1 d .
H15 H 0.7031 0.4985 0.4597 0.025 Uiso 1 1 calc R
C16 C 0.8565(3) 0.59756(19) 0.47136(8) 0.0220(5) Uani 1 1 d .
H16 H 0.8710 0.5827 0.5004 0.026 Uiso 1 1 calc R
C17 C 0.9342(3) 0.67048(16) 0.45185(7) 0.0186(5) Uani 1 1 d .
C18 C 0.9169(3) 0.69194(16) 0.40841(7) 0.0175(5) Uani 1 1 d .
H18 H 0.9708 0.7402 0.3955 0.021 Uiso 1 1 calc R
C19 C 0.8174(3) 0.64008(17) 0.38429(7) 0.0178(5) Uani 1 1 d .
H19 H 0.8055 0.6538 0.3551 0.021 Uiso 1 1 calc R
C20 C 0.6724(3) 0.57411(17) 0.16148(8) 0.0192(5) Uani 1 1 d .
C21 C 0.5760(3) 0.53898(17) 0.13109(8) 0.0219(5) Uani 1 1 d .
H21 H 0.4909 0.5113 0.1405 0.026 Uiso 1 1 calc R
C22 C 0.6042(3) 0.54440(18) 0.08715(8) 0.0242(5) Uani 1 1 d .
H22 H 0.5385 0.5200 0.0674 0.029 Uiso 1 1 calc R
C23 C 0.7297(3) 0.58604(18) 0.07252(9) 0.0248(6) Uani 1 1 d .
H23 H 0.7494 0.5888 0.0430 0.030 Uiso 1 1 calc R
C24 C 0.8263(3) 0.62373(19) 0.10239(9) 0.0249(6) Uani 1 1 d .
H24 H 0.9101 0.6530 0.0929 0.030 Uiso 1 1 calc R
C25 C 0.7970(3) 0.61733(18) 0.14646(9) 0.0225(5) Uani 1 1 d .
H25 H 0.8620 0.6425 0.1662 0.027 Uiso 1 1 calc R
C31 C -0.0267(3) 0.35651(17) 0.34951(8) 0.0160(5) Uani 1 1 d .
C32 C -0.0984(3) 0.32637(17) 0.38679(8) 0.0200(5) Uani 1 1 d .
H32 H -0.0851 0.3573 0.4131 0.024 Uiso 1 1 calc R
C33 C -0.1902(3) 0.2488(2) 0.38311(7) 0.0245(5) Uani 1 1 d .
H33 H -0.2386 0.2268 0.4075 0.029 Uiso 1 1 calc R
C34 C -0.2110(3) 0.20285(19) 0.34316(8) 0.0232(5) Uani 1 1 d .
H34 H -0.2737 0.1512 0.3415 0.028 Uiso 1 1 calc R
C35 C -0.1404(3) 0.23273(18) 0.30609(8) 0.0193(5) Uani 1 1 d .
H35 H -0.1561 0.2022 0.2798 0.023 Uiso 1 1 calc R
C36 C -0.0444(3) 0.31007(16) 0.30904(7) 0.0166(5) Uani 1 1 d .
C37 C 0.0489(3) 0.35706(16) 0.27898(7) 0.0165(5) Uani 1 1 d .
C38 C 0.0726(3) 0.33781(15) 0.23176(7) 0.0171(4) Uani 1 1 d .
H38A H -0.0127 0.3554 0.2157 0.021 Uiso 1 1 calc R
H38B H 0.0891 0.2699 0.2275 0.021 Uiso 1 1 calc R
C39 C 0.2012(3) 0.39431(17) 0.21432(8) 0.0205(5) Uani 1 1 d .
H39 H 0.2884 0.3612 0.2237 0.025 Uiso 1 1 calc R
C40 C 0.2054(3) 0.49583(17) 0.23319(9) 0.0232(5) Uani 1 1 d .
H40A H 0.2851 0.5303 0.2204 0.028 Uiso 1 1 calc R
H40B H 0.1180 0.5290 0.2252 0.028 Uiso 1 1 calc R
C41 C 0.2210(3) 0.49753(18) 0.28242(9) 0.0221(5) Uani 1 1 d .
H41A H 0.3175 0.4791 0.2906 0.026 Uiso 1 1 calc R
H41B H 0.2030 0.5615 0.2933 0.026 Uiso 1 1 calc R
C42 C 0.1155(3) 0.42913(16) 0.30115(8) 0.0170(5) Uani 1 1 d .
C43 C 0.1303(3) 0.48620(16) 0.37901(8) 0.0193(5) Uani 1 1 d .
H43A H 0.0538 0.5071 0.3980 0.023 Uiso 1 1 calc R
H43B H 0.1758 0.5428 0.3671 0.023 Uiso 1 1 calc R
C44 C 0.2393(3) 0.43097(16) 0.40518(8) 0.0155(4) Uani 1 1 d .
C45 C 0.2654(3) 0.45595(18) 0.44829(8) 0.0206(5) Uani 1 1 d .
H45 H 0.2171 0.5076 0.4605 0.025 Uiso 1 1 calc R
C46 C 0.3627(3) 0.40449(18) 0.47314(8) 0.0209(5) Uani 1 1 d .
H46 H 0.3797 0.4215 0.5018 0.025 Uiso 1 1 calc R
C47 C 0.4347(3) 0.32714(16) 0.45479(7) 0.0178(4) Uani 1 1 d .
C48 C 0.4129(3) 0.30257(16) 0.41172(7) 0.0176(5) Uani 1 1 d .
H48 H 0.4629 0.2518 0.3995 0.021 Uiso 1 1 calc R
C49 C 0.3154(3) 0.35471(17) 0.38712(7) 0.0161(5) Uani 1 1 d .
H49 H 0.3007 0.3386 0.3583 0.019 Uiso 1 1 calc R
C50 C 0.2031(3) 0.39818(17) 0.16500(8) 0.0194(5) Uani 1 1 d .
C51 C 0.3184(3) 0.36047(17) 0.14249(8) 0.0203(5) Uani 1 1 d .
H51 H 0.3921 0.3303 0.1575 0.024 Uiso 1 1 calc R
C52 C 0.3245(3) 0.36746(19) 0.09762(8) 0.0223(5) Uani 1 1 d .
H52 H 0.4026 0.3418 0.0830 0.027 Uiso 1 1 calc R
C53 C 0.2175(3) 0.41156(18) 0.07462(8) 0.0228(5) Uani 1 1 d .
H53 H 0.2231 0.4161 0.0446 0.027 Uiso 1 1 calc R
C54 C 0.1007(3) 0.44942(19) 0.09664(9) 0.0255(5) Uani 1 1 d .
H54 H 0.0271 0.4790 0.0814 0.031 Uiso 1 1 calc R
C55 C 0.0941(3) 0.44303(18) 0.14159(8) 0.0234(5) Uani 1 1 d .
H55 H 0.0161 0.4690 0.1562 0.028 Uiso 1 1 calc R

loop_
_atom_site_aniso_label
_atom_site_aniso_U_11
_atom_site_aniso_U_22
_atom_site_aniso_U_33
_atom_site_aniso_U_23
_atom_site_aniso_U_13
_atom_site_aniso_U_12
I1 0.02720(9) 0.03568(9) 0.01724(7) -0.00219(7) -0.00713(6) -0.00452(10)
I2 0.02460(9) 0.03321(9) 0.01669(7) 0.00284(7) -0.00567(5) 0.00339(9)
N1 0.0221(11) 0.0154(8) 0.0188(9) -0.0004(7) -0.0072(9) 0.0026(10)
N2 0.0180(10) 0.0150(8) 0.0178(8) -0.0011(6) -0.0040(9) -0.0010(9)
C1 0.0165(12) 0.0163(11) 0.0216(11) -0.0003(9) -0.0055(9) -0.0012(9)
C2 0.0184(13) 0.0226(11) 0.0215(11) 0.0013(9) -0.0028(10) -0.0054(10)
C3 0.0174(11) 0.0266(13) 0.0248(10) -0.0048(11) 0.0009(9) 0.0002(12)
C4 0.0180(13) 0.0240(12) 0.0286(12) -0.0031(10) -0.0043(10) 0.0043(11)
C5 0.0181(11) 0.0191(11) 0.0236(10) -0.0002(9) -0.0062(9) 0.0046(11)
C6 0.0144(12) 0.0149(10) 0.0215(10) -0.0010(8) -0.0059(9) -0.0016(9)
C7 0.0167(12) 0.0139(10) 0.0210(10) -0.0006(8) -0.0060(9) 0.0009(9)
C8 0.0188(12) 0.0178(10) 0.0200(10) -0.0024(8) -0.0030(10) 0.0000(11)
C9 0.0202(11) 0.0143(10) 0.0212(11) -0.0025(8) -0.0014(9) 0.0004(9)
C10 0.0223(13) 0.0260(12) 0.0278(13) -0.0059(10) -0.0047(11) 0.0107(10)
C11 0.0277(16) 0.0176(11) 0.0267(14) -0.0024(9) -0.0089(13) 0.0091(11)
C12 0.0205(13) 0.0159(11) 0.0210(11) -0.0019(8) -0.0073(9) 0.0021(9)
C13 0.0243(14) 0.0168(12) 0.0242(12) 0.0030(9) -0.0068(11) -0.0002(10)
C14 0.0193(13) 0.0150(10) 0.0185(11) 0.0007(8) -0.0047(9) 0.0056(10)
C15 0.0229(13) 0.0185(12) 0.0217(11) 0.0041(9) -0.0021(10) -0.0013(10)
C16 0.0247(13) 0.0275(13) 0.0137(10) 0.0045(9) -0.0025(9) 0.0020(11)
C17 0.0192(12) 0.0191(10) 0.0173(10) -0.0025(8) -0.0039(10) 0.0032(11)
C18 0.0188(13) 0.0168(10) 0.0168(10) 0.0005(7) -0.0021(10) 0.0017(10)
C19 0.0224(13) 0.0174(11) 0.0135(9) 0.0003(8) -0.0033(10) 0.0031(10)
C20 0.0189(12) 0.0136(10) 0.0251(11) -0.0018(8) 0.0001(10) 0.0031(9)
C21 0.0215(13) 0.0202(10) 0.0239(11) -0.0034(8) 0.0019(10) -0.0040(10)
C22 0.0281(14) 0.0225(12) 0.0219(11) -0.0039(9) -0.0008(10) -0.0041(11)
C23 0.0305(15) 0.0203(12) 0.0237(12) -0.0009(9) 0.0061(11) 0.0009(11)
C24 0.0182(14) 0.0181(12) 0.0385(14) 0.0022(10) 0.0031(12) -0.0002(10)
C25 0.0191(12) 0.0170(11) 0.0315(13) 0.0001(9) -0.0054(11) -0.0006(10)
C31 0.0155(12) 0.0145(10) 0.0181(10) 0.0021(8) -0.0040(9) 0.0024(9)
C32 0.0211(14) 0.0217(11) 0.0172(10) 0.0000(8) -0.0010(10) 0.0032(10)
C33 0.0210(11) 0.0287(13) 0.0238(10) 0.0062(11) 0.0009(9) 0.0022(13)
C34 0.0194(13) 0.0248(12) 0.0253(12) 0.0043(9) -0.0010(10) -0.0071(11)
C35 0.0197(11) 0.0170(11) 0.0212(10) 0.0009(9) -0.0050(8) -0.0005(10)
C36 0.0178(13) 0.0145(10) 0.0176(10) 0.0013(8) -0.0028(9) 0.0008(9)
C37 0.0173(12) 0.0150(10) 0.0174(10) 0.0020(8) -0.0033(9) -0.0008(9)
C38 0.0208(12) 0.0131(9) 0.0174(9) 0.0000(7) -0.0022(10) -0.0037(10)
C39 0.0202(12) 0.0208(11) 0.0206(11) 0.0028(8) -0.0003(9) -0.0003(9)
C40 0.0231(13) 0.0226(11) 0.0238(13) 0.0037(9) -0.0011(11) -0.0039(10)
C41 0.0272(15) 0.0183(11) 0.0207(13) 0.0007(8) -0.0044(12) -0.0076(11)
C42 0.0178(13) 0.0133(10) 0.0200(11) 0.0015(8) -0.0035(9) -0.0003(9)
C43 0.0251(14) 0.0145(11) 0.0183(11) -0.0040(8) -0.0070(10) 0.0006(9)
C44 0.0142(12) 0.0140(10) 0.0182(10) -0.0015(8) -0.0015(9) -0.0002(9)
C45 0.0218(13) 0.0219(12) 0.0182(11) -0.0048(9) -0.0001(10) -0.0002(10)
C46 0.0251(13) 0.0252(12) 0.0124(10) -0.0017(9) -0.0018(9) -0.0022(11)
C47 0.0170(12) 0.0227(11) 0.0136(9) 0.0021(8) -0.0023(10) -0.0026(11)
C48 0.0212(13) 0.0171(10) 0.0145(9) -0.0002(7) -0.0014(10) 0.0009(10)
C49 0.0196(12) 0.0154(11) 0.0134(9) -0.0020(8) -0.0032(9) -0.0003(9)
C50 0.0211(12) 0.0163(10) 0.0207(10) 0.0008(8) 0.0001(9) -0.0041(9)
C51 0.0197(13) 0.0170(11) 0.0242(11) -0.0006(9) -0.0038(10) -0.0022(9)
C52 0.0216(14) 0.0217(12) 0.0236(11) -0.0027(9) 0.0014(10) -0.0027(10)
C53 0.0267(14) 0.0226(12) 0.0190(11) 0.0022(9) 0.0033(10) -0.0012(11)
C54 0.0248(14) 0.0247(12) 0.0269(12) 0.0035(9) 0.0008(11) 0.0070(11)
C55 0.0206(13) 0.0239(11) 0.0259(12) 0.0009(9) 0.0036(10) 0.0034(10)

loop_
_atom_type_symbol
_atom_type_description
_atom_type_scat_dispersion_real
_atom_type_scat_dispersion_imag
_atom_type_scat_source
C C 0.0033 0.0016 'International Tables Vol C Tables 4.2.6.8 and 6.1.1.4'
H H 0.0000 0.0000 'International Tables Vol C Tables 4.2.6.8 and 6.1.1.4'
N N 0.0061 0.0033 'International Tables Vol C Tables 4.2.6.8 and 6.1.1.4'
I I -0.4742 1.8119 'International Tables Vol C Tables 4.2.6.8 and 6.1.1.4'
